data_2015134
loop_
_publ_author_name
'Zhi-Min Jin'
'Hai Feng'
'Li Li'
'Mao-Lin Hu'

_publ_section_title
;
 Hydrogen bonding and \p--\p interactions in a laminar structure:
 benzene-1,3-dicarboxylic acid--4-methylpyridine (1/2)
;
_journal_coeditor_code FG1861
_journal_issue 10
_journal_name_full 'Acta Crystallographica Section C'
_journal_page_first o593
_journal_page_last o595
_journal_paper_doi 10.1107/S0108270105026181
_journal_volume 61
_journal_year 2005
_chemical_formula_iupac 'C8 H6 O4 , 2C6 H7 N'
_chemical_formula_moiety 'C8 H6 O4 , 2C6 H7 N'
_chemical_formula_sum 'C20 H20 N2 O4'
_chemical_formula_weight 352.38
_chemical_name_systematic
;
Benzene-1,3-dicarboxylic acid--4-methylpyridine (1/2)
;
_space_group_IT_number 9
_symmetry_cell_setting monoclinic
_symmetry_space_group_name_Hall 'C -2yc'
_symmetry_space_group_name_H-M 'C 1 c 1'
_atom_sites_solution_hydrogens geom
_atom_sites_solution_primary direct
_atom_sites_solution_secondary difmap
_audit_creation_method SHELXL97
_cell_angle_alpha 90.00
_cell_angle_beta 93.276(15)
_cell_angle_gamma 90.00
_cell_formula_units_Z 8
_cell_length_a 6.863(6)
_cell_length_b 39.81(3)
_cell_length_c 13.527(11)
_cell_measurement_reflns_used 239
_cell_measurement_temperature 273(2)
_cell_measurement_theta_max 24.94
_cell_measurement_theta_min 2.78
_cell_volume 3690(5)
_computing_cell_refinement SMART
_computing_data_collection 'SMART (Bruker, 2000)'
_computing_data_reduction 'SAINT (Bruker, 2000)'
_computing_molecular_graphics SHELXTL
_computing_publication_material SHELXTL
_computing_structure_refinement 'SHELXL97 (Sheldrick, 1997)'
_computing_structure_solution 'SHELXTL (Bruker, 2000)'
_diffrn_ambient_temperature 273(2)
_diffrn_measured_fraction_theta_full 0.991
_diffrn_measured_fraction_theta_max 0.991
_diffrn_measurement_device_type 'Bruker SMART APEX CCD area-detector'
_diffrn_measurement_method '\f and \w'
_diffrn_radiation_monochromator graphite
_diffrn_radiation_source 'fine-focus sealed tube'
_diffrn_radiation_type MoK\a
_diffrn_radiation_wavelength 0.71073
_diffrn_reflns_av_R_equivalents 0.0205
_diffrn_reflns_av_sigmaI/netI 0.0232
_diffrn_reflns_limit_h_max 8
_diffrn_reflns_limit_h_min -8
_diffrn_reflns_limit_k_max 22
_diffrn_reflns_limit_k_min -48
_diffrn_reflns_limit_l_max 16
_diffrn_reflns_limit_l_min -16
_diffrn_reflns_number 9779
_diffrn_reflns_theta_full 25.37
_diffrn_reflns_theta_max 25.37
_diffrn_reflns_theta_min 1.82
_exptl_absorpt_coefficient_mu 0.089
_exptl_absorpt_correction_T_max 0.982
_exptl_absorpt_correction_T_min 0.974
_exptl_absorpt_correction_type multi-scan
_exptl_absorpt_process_details '(SADABS, Bruker, 2000)'
_exptl_crystal_colour colourless
_exptl_crystal_density_diffrn 1.269
_exptl_crystal_density_method 'not measured'
_exptl_crystal_description sheet
_exptl_crystal_F_000 1488.0
_exptl_crystal_size_max 0.30
_exptl_crystal_size_mid 0.25
_exptl_crystal_size_min 0.20
_refine_diff_density_max 0.173
_refine_diff_density_min -0.302
_refine_ls_extinction_method none
_refine_ls_goodness_of_fit_ref 1.068
_refine_ls_hydrogen_treatment constr
_refine_ls_matrix_type full
_refine_ls_number_parameters 476
_refine_ls_number_reflns 3370
_refine_ls_number_restraints 2
_refine_ls_restrained_S_all 1.067
_refine_ls_R_factor_all 0.0787
_refine_ls_R_factor_gt 0.0652
_refine_ls_shift/su_max 0.000
_refine_ls_shift/su_mean 0.000
_refine_ls_structure_factor_coef Fsqd
_refine_ls_weighting_details 'calc w = 1/[\s^2^(Fo^2^)+(0.0929P)^2^+1.2415P] where P=(Fo^2^+2Fc^2^)/3'
_refine_ls_weighting_scheme calc
_refine_ls_wR_factor_gt 0.1617
_refine_ls_wR_factor_ref 0.1733
_reflns_number_gt 2692
_reflns_number_total 3370
_reflns_threshold_expression >2sigma(I)
_cod_data_source_file fg1861.cif
_cod_data_source_block I
_cod_depositor_comments
;
The following automatic conversions were performed:
'_symmetry_cell_setting' value 'Monoclinic' changed to 'monoclinic'
according to '/home/saulius/struct/CIF-dictionaries/cif_core.dic'
dictionary named 'cif_core.dic' version 2.4.1 from 2010-06-29.

Automatic conversion script
Id: cif_fix_enum 1527 2010-12-29 10:47:43Z saulius 

The following automatic conversions were performed:

'_symmetry_cell_setting' value 'Monoclinic' changed to 'monoclinic'
according to /home/saulius/struct/CIF-dictionaries/cif_core.dic
dictionary named 'cif_core.dic' version 2.4.1 from 2010-06-29.

Automatic conversion script
Id: cif_fix_values 1715 2011-07-08 13:25:40Z adriana 
;
_cod_original_sg_symbol_H-M 'C c'
_cod_database_code 2015134

loop_
_symmetry_equiv_pos_as_xyz
'x, y, z'
'x, -y, z+1/2'
'x+1/2, y+1/2, z'
'x+1/2, -y+1/2, z+1/2'

loop_
_atom_site_label
_atom_site_fract_x
_atom_site_fract_y
_atom_site_fract_z
_atom_site_U_iso_or_equiv
_atom_site_adp_type
_atom_site_calc_flag
_atom_site_refinement_flags
_atom_site_occupancy
_atom_site_disorder_assembly
_atom_site_disorder_group
_atom_site_type_symbol
O1 0.2147(6) 0.33835(9) 0.0019(4) 0.1012(14) Uani d . 1 . . O
O2 0.4830(5) 0.36691(8) -0.0152(3) 0.0812(10) Uani d . 1 . . O
H2O 0.5275 0.3482 -0.0251 0.122 Uiso calc R 1 . . H
O3 0.2247(7) 0.51441(9) 0.0713(4) 0.1042(14) Uani d . 1 . . O
O4 0.4901(6) 0.48775(8) 0.0365(3) 0.0899(11) Uani d . 1 . . O
H4O 0.5363 0.5067 0.0416 0.135 Uiso calc R 1 . . H
C1 0.3002(6) 0.42725(10) 0.0228(3) 0.0519(10) Uani d . 1 . . C
H1 0.4319 0.4279 0.0100 0.062 Uiso calc R 1 . . H
C2 0.2020(6) 0.39680(11) 0.0198(3) 0.0551(10) Uani d . 1 . . C
C3 0.0045(7) 0.39670(14) 0.0367(4) 0.0713(13) Uani d . 1 . . C
H3 -0.0636 0.3765 0.0351 0.086 Uiso calc R 1 . . H
C4 -0.0911(8) 0.42577(15) 0.0556(4) 0.0784(15) Uani d . 1 . . C
H4 -0.2239 0.4254 0.0659 0.094 Uiso calc R 1 . . H
C5 0.0076(8) 0.45523(13) 0.0593(4) 0.0716(14) Uani d . 1 . . C
H5 -0.0585 0.4750 0.0721 0.086 Uiso calc R 1 . . H
C6 0.2048(7) 0.45638(12) 0.0443(3) 0.0590(11) Uani d . 1 . . C
C7 0.3056(9) 0.48884(13) 0.0515(4) 0.0731(14) Uani d . 1 . . C
C8 0.2998(7) 0.36443(13) 0.0007(4) 0.0672(13) Uani d . 1 . . C
O5 0.3772(7) 0.66089(9) 0.1996(4) 0.1077(15) Uani d . 1 . . O
O6 0.1199(6) 0.68873(9) 0.2399(3) 0.0911(13) Uani d . 1 . . O
H6O 0.0748 0.6697 0.2439 0.137 Uiso calc R 1 . . H
O7 0.3832(6) 0.83852(10) 0.2210(4) 0.1106(16) Uani d . 1 . . O
O8 0.1101(5) 0.81067(8) 0.2217(3) 0.0807(10) Uani d . 1 . . O
H8O 0.0666 0.8296 0.2293 0.121 Uiso calc R 1 . . H
C9 0.2976(7) 0.74981(10) 0.2137(3) 0.0563(11) Uani d . 1 . . C
H9 0.1667 0.7497 0.2281 0.068 Uiso calc R 1 . . H
C10 0.3968(7) 0.72003(12) 0.2036(3) 0.0594(11) Uani d . 1 . . C
C11 0.5924(7) 0.72041(14) 0.1840(4) 0.0716(14) Uani d . 1 . . C
H11 0.6597 0.7003 0.1791 0.086 Uiso calc R 1 . . H
C12 0.6866(8) 0.74981(14) 0.1718(4) 0.0778(15) Uani d . 1 . . C
H12 0.8174 0.7497 0.1572 0.093 Uiso calc R 1 . . H
C13 0.5903(7) 0.77967(14) 0.1807(4) 0.0711(14) Uani d . 1 . . C
H13 0.6555 0.7999 0.1725 0.085 Uiso calc R 1 . . H
C14 0.3947(7) 0.77966(12) 0.2022(3) 0.0592(11) Uani d . 1 . . C
C15 0.2970(7) 0.81222(13) 0.2159(4) 0.0689(13) Uani d . 1 . . C
C16 0.2970(8) 0.68695(13) 0.2134(4) 0.0709(13) Uani d . 1 . . C
N1 0.6286(7) 0.30605(10) -0.0410(3) 0.0731(11) Uani d . 1 . . N
C17 0.5080(8) 0.28102(14) -0.0314(4) 0.0767(14) Uani d . 1 . . C
H17 0.3792 0.2855 -0.0180 0.092 Uiso calc R 1 . . H
C18 0.5683(10) 0.24759(14) -0.0407(5) 0.0828(18) Uani d . 1 . . C
H18 0.4802 0.2301 -0.0339 0.099 Uiso calc R 1 . . H
C19 0.7606(9) 0.24083(13) -0.0603(4) 0.0707(14) Uani d . 1 . . C
C20 0.8765(8) 0.26817(14) -0.0687(4) 0.0739(13) Uani d . 1 . . C
H20 1.0071 0.2651 -0.0813 0.089 Uiso calc R 1 . . H
C21 0.8092(8) 0.29907(14) -0.0594(4) 0.0774(14) Uani d . 1 . . C
H21 0.8953 0.3169 -0.0663 0.093 Uiso calc R 1 . . H
C22 0.8317(12) 0.20595(15) -0.0709(5) 0.110(2) Uani d . 1 . . C
H22A 0.8604 0.2020 -0.1385 0.164 Uiso calc R 1 . . H
H22B 0.7329 0.1905 -0.0521 0.164 Uiso calc R 1 . . H
H22C 0.9477 0.2028 -0.0289 0.164 Uiso calc R 1 . . H
N2 0.6291(10) 0.55001(13) 0.0338(4) 0.0918(14) Uani d . 1 . . N
C23 0.5144(8) 0.57432(17) 0.0448(4) 0.0846(16) Uani d . 1 . . C
H23 0.3867 0.5697 0.0600 0.102 Uiso calc R 1 . . H
C24 0.5725(12) 0.6087(2) 0.0348(5) 0.112(3) Uani d . 1 . . C
H24 0.4865 0.6264 0.0422 0.135 Uiso calc R 1 . . H
C25 0.7725(9) 0.61386(13) 0.0127(4) 0.0750(14) Uani d . 1 . . C
C26 0.8768(9) 0.58590(15) 0.0059(5) 0.0856(15) Uani d . 1 . . C
H26 1.0082 0.5878 -0.0066 0.103 Uiso calc R 1 . . H
C27 0.8035(10) 0.55586(17) 0.0161(5) 0.0976(18) Uani d . 1 . . C
H27 0.8861 0.5376 0.0097 0.117 Uiso calc R 1 . . H
C28 0.8604(16) 0.64784(17) -0.0010(6) 0.143(4) Uani d . 1 . . C
H28A 1.0001 0.6462 0.0056 0.214 Uiso calc R 1 . . H
H28B 0.8162 0.6629 0.0484 0.214 Uiso calc R 1 . . H
H28C 0.8215 0.6562 -0.0656 0.214 Uiso calc R 1 . . H
N3 -0.0249(7) 0.62792(11) 0.2657(3) 0.0777(12) Uani d . 1 . . N
C29 0.0890(9) 0.60250(16) 0.2555(5) 0.0857(16) Uani d . 1 . . C
H29 0.2174 0.6064 0.2403 0.103 Uiso calc R 1 . . H
C30 0.0269(11) 0.56907(16) 0.2665(5) 0.0931(19) Uani d . 1 . . C
H30 0.1119 0.5512 0.2596 0.112 Uiso calc R 1 . . H
C31 -0.1649(9) 0.56391(13) 0.2881(4) 0.0784(15) Uani d . 1 . . C
C32 -0.2749(10) 0.59173(16) 0.2988(5) 0.0855(16) Uani d . 1 . . C
C33 -0.2040(9) 0.62238(15) 0.2874(5) 0.0866(16) Uani d . 1 . . C
H33 -0.2859 0.6407 0.2953 0.104 Uiso calc R 1 . . H
C34 -0.2474(13) 0.5293(2) 0.3007(7) 0.125(3) Uani d . 1 . . C
H34A -0.3774 0.5310 0.3229 0.188 Uiso calc R 1 . . H
H34B -0.1669 0.5171 0.3487 0.188 Uiso calc R 1 . . H
H34C -0.2506 0.5176 0.2385 0.188 Uiso calc R 1 . . H
N4 -0.0301(7) 0.87121(11) 0.2544(3) 0.0757(12) Uani d . 1 . . N
C35 0.0856(7) 0.89657(15) 0.2559(4) 0.0749(14) Uani d . 1 . . C
H35 0.2160 0.8927 0.2441 0.090 Uiso calc R 1 . . H
C36 0.0285(10) 0.92941(15) 0.2739(4) 0.0861(18) Uani d . 1 . . C
H36 0.1173 0.9471 0.2741 0.103 Uiso calc R 1 . . H
C37 -0.1700(9) 0.93494(13) 0.2918(3) 0.0740(15) Uani d . 1 . . C
C38 -0.2830(8) 0.90716(14) 0.2877(4) 0.0735(13) Uani d . 1 . . C
H38 -0.4155 0.9091 0.2978 0.088 Uiso calc R 1 . . H
C39 -0.2087(9) 0.87673(14) 0.2694(4) 0.0812(15) Uani d . 1 . . C
H39 -0.2934 0.8585 0.2676 0.097 Uiso calc R 1 . . H
C40 -0.2492(15) 0.96900(16) 0.3115(5) 0.124(3) Uani d . 1 . . C
H40A -0.2627 0.9814 0.2507 0.186 Uiso calc R 1 . . H
H40B -0.1614 0.9806 0.3575 0.186 Uiso calc R 1 . . H
H40C -0.3744 0.9669 0.3391 0.186 Uiso calc R 1 . . H
H32 -0.404(12) 0.589(2) 0.315(6) 0.148 Uiso d . 1 . . H

loop_
_atom_site_aniso_label
_atom_site_aniso_U_11
_atom_site_aniso_U_22
_atom_site_aniso_U_33
_atom_site_aniso_U_12
_atom_site_aniso_U_13
_atom_site_aniso_U_23
O1 0.081(3) 0.057(2) 0.166(4) -0.014(2) 0.013(2) -0.010(2)
O2 0.065(2) 0.0588(19) 0.122(3) -0.0002(16) 0.0245(19) -0.0053(19)
O3 0.128(4) 0.054(2) 0.133(4) 0.013(2) 0.026(3) -0.004(2)
O4 0.092(3) 0.056(2) 0.122(3) -0.0162(19) 0.011(2) -0.005(2)
C1 0.047(2) 0.057(3) 0.051(2) -0.0004(19) -0.0002(17) -0.0019(19)
C2 0.051(2) 0.057(3) 0.057(2) 0.0005(19) 0.0019(18) 0.005(2)
C3 0.057(3) 0.079(3) 0.078(3) -0.013(3) 0.000(2) 0.004(3)
C4 0.052(3) 0.098(4) 0.085(3) 0.007(3) 0.005(2) 0.008(3)
C5 0.071(3) 0.073(3) 0.071(3) 0.024(3) 0.000(2) 0.004(2)
C6 0.058(3) 0.066(3) 0.053(2) 0.004(2) 0.0045(19) 0.009(2)
C7 0.094(4) 0.056(3) 0.069(3) -0.003(3) 0.004(3) 0.006(2)
C8 0.066(3) 0.065(3) 0.071(3) -0.006(2) 0.006(2) 0.005(2)
O5 0.100(3) 0.057(2) 0.169(4) 0.009(2) 0.032(3) -0.012(2)
O6 0.081(3) 0.054(2) 0.141(4) -0.0035(18) 0.035(2) -0.004(2)
O7 0.089(3) 0.063(2) 0.182(5) -0.014(2) 0.029(3) -0.015(3)
O8 0.073(2) 0.0539(19) 0.116(3) 0.0023(17) 0.012(2) -0.0016(18)
C9 0.049(3) 0.058(3) 0.063(3) 0.002(2) 0.0049(19) -0.001(2)
C10 0.064(3) 0.061(3) 0.053(2) 0.005(2) 0.005(2) 0.0013(19)
C11 0.065(3) 0.079(4) 0.071(3) 0.021(3) 0.009(2) 0.002(2)
C12 0.050(3) 0.101(4) 0.083(3) 0.002(3) 0.011(2) 0.006(3)
C13 0.068(3) 0.079(4) 0.066(3) -0.017(3) 0.003(2) 0.002(2)
C14 0.061(3) 0.060(3) 0.056(3) -0.005(2) 0.004(2) 0.0003(19)
C15 0.063(3) 0.067(3) 0.078(3) -0.007(2) 0.012(2) 0.000(2)
C16 0.075(4) 0.062(3) 0.076(3) 0.007(3) 0.009(3) -0.004(2)
N1 0.082(3) 0.059(2) 0.078(3) -0.012(2) 0.007(2) -0.006(2)
C17 0.061(3) 0.085(4) 0.086(3) 0.001(3) 0.017(2) -0.004(3)
C18 0.100(5) 0.066(3) 0.083(4) -0.026(3) 0.009(3) 0.001(3)
C19 0.094(4) 0.062(3) 0.057(3) 0.013(3) 0.005(2) -0.006(2)
C20 0.066(3) 0.077(4) 0.079(3) 0.002(3) 0.008(2) -0.006(3)
C21 0.068(3) 0.076(3) 0.089(4) -0.015(3) 0.011(3) -0.005(3)
C22 0.164(7) 0.071(4) 0.095(4) 0.029(4) 0.020(4) -0.006(3)
N2 0.111(4) 0.081(3) 0.083(3) -0.001(3) -0.004(3) -0.001(3)
C23 0.065(3) 0.102(5) 0.088(4) -0.011(3) 0.012(3) -0.008(3)
C24 0.141(7) 0.114(5) 0.081(4) 0.060(5) -0.001(4) -0.022(4)
C25 0.102(4) 0.056(3) 0.067(3) -0.007(3) 0.003(3) -0.002(2)
C26 0.075(3) 0.081(4) 0.100(4) -0.007(3) -0.002(3) 0.002(3)
C27 0.086(5) 0.085(4) 0.120(5) -0.005(4) -0.009(4) 0.003(4)
C28 0.230(11) 0.082(5) 0.116(6) -0.058(6) 0.002(6) 0.006(4)
N3 0.094(3) 0.060(2) 0.078(3) 0.003(2) 0.002(2) -0.004(2)
C29 0.075(4) 0.079(4) 0.103(4) -0.002(3) 0.007(3) -0.010(3)
C30 0.115(5) 0.070(4) 0.095(4) 0.027(3) 0.008(4) -0.006(3)
C31 0.096(4) 0.059(3) 0.080(4) -0.009(3) 0.001(3) 0.002(2)
C32 0.087(4) 0.081(4) 0.089(4) -0.002(3) 0.005(3) 0.000(3)
C33 0.084(4) 0.067(3) 0.109(5) 0.005(3) 0.006(3) -0.008(3)
C34 0.125(6) 0.125(6) 0.125(6) 0.000(5) 0.007(5) 0.000(5)
N4 0.071(3) 0.068(3) 0.088(3) -0.003(2) 0.005(2) 0.006(2)
C35 0.062(3) 0.075(4) 0.088(4) 0.003(3) 0.006(2) 0.012(3)
C36 0.099(5) 0.077(4) 0.080(4) -0.036(3) -0.012(3) 0.011(3)
C37 0.101(4) 0.070(3) 0.051(3) 0.014(3) -0.005(3) -0.002(2)
C38 0.067(3) 0.076(3) 0.077(3) -0.001(3) 0.001(2) 0.001(3)
C39 0.081(4) 0.063(3) 0.099(4) -0.008(3) 0.002(3) 0.007(3)
C40 0.202(9) 0.080(4) 0.088(4) 0.033(5) -0.003(4) -0.011(3)

loop_
_atom_type_symbol
_atom_type_description
_atom_type_scat_dispersion_real
_atom_type_scat_dispersion_imag
_atom_type_scat_source
C C 0.0033 0.0000 'International Tables Vol C Tables 4.2.6.8 and 6.1.1.4'
H H 0.0000 0.0000 'International Tables Vol C Tables 4.2.6.8 and 6.1.1.4'
N N 0.0061 0.0000 'International Tables Vol C Tables 4.2.6.8 and 6.1.1.4'
O O 0.0106 0.0000 'International Tables Vol C Tables 4.2.6.8 and 6.1.1.4'

loop_
_geom_angle_atom_site_label_1
_geom_angle_atom_site_label_2
_geom_angle_atom_site_label_3
_geom_angle
C8 O2 H2O 109.5
C7 O4 H4O 109.5
C6 C1 C2 120.5(4)
C6 C1 H1 119.7
C2 C1 H1 119.7
C1 C2 C3 118.4(4)
C1 C2 C8 122.7(4)
C3 C2 C8 118.9(4)
C4 C3 C2 120.9(5)
C4 C3 H3 119.5
C2 C3 H3 119.5
C5 C4 C3 119.9(5)
C5 C4 H4 120.1
C3 C4 H4 120.1
C4 C5 C6 121.1(5)
C4 C5 H5 119.5
C6 C5 H5 119.5
C1 C6 C5 119.2(5)
C1 C6 C7 122.0(4)
C5 C6 C7 118.8(5)
O3 C7 O4 122.3(5)
O3 C7 C6 122.8(5)
O4 C7 C6 115.0(5)
O1 C8 O2 123.4(5)
O1 C8 C2 121.9(5)
O2 C8 C2 114.7(4)
C16 O6 H6O 109.5
C15 O8 H8O 109.5
C14 C9 C10 119.1(4)
C14 C9 H9 120.4
C10 C9 H9 120.4
C9 C10 C11 120.0(5)
C9 C10 C16 121.2(4)
C11 C10 C16 118.8(5)
C12 C11 C10 120.6(5)
C12 C11 H11 119.7
C10 C11 H11 119.7
C11 C12 C13 120.3(5)
C11 C12 H12 119.8
C13 C12 H12 119.8
C12 C13 C14 119.7(5)
C12 C13 H13 120.2
C14 C13 H13 120.2
C9 C14 C13 120.3(5)
C9 C14 C15 121.2(4)
C13 C14 C15 118.5(4)
O7 C15 O8 121.7(5)
O7 C15 C14 123.1(5)
O8 C15 C14 115.2(4)
O5 C16 O6 122.8(5)
O5 C16 C10 122.3(5)
O6 C16 C10 114.9(4)
C17 N1 C21 118.0(5)
N1 C17 C18 121.6(5)
N1 C17 H17 119.2
C18 C17 H17 119.2
C19 C18 C17 119.4(5)
C19 C18 H18 120.3
C17 C18 H18 120.3
C20 C19 C18 115.4(5)
C20 C19 C22 123.1(6)
C18 C19 C22 121.5(6)
C21 C20 C19 122.0(5)
C21 C20 H20 119.0
C19 C20 H20 119.0
N1 C21 C20 123.7(5)
N1 C21 H21 118.1
C20 C21 H21 118.1
C19 C22 H22A 109.5
C19 C22 H22B 109.5
H22A C22 H22B 109.5
C19 C22 H22C 109.5
H22A C22 H22C 109.5
H22B C22 H22C 109.5
C27 N2 C23 119.2(6)
N2 C23 C24 122.8(6)
N2 C23 H23 118.6
C24 C23 H23 118.6
C23 C24 C25 115.5(5)
C23 C24 H24 122.2
C25 C24 H24 122.2
C26 C25 C24 114.8(5)
C26 C25 C28 121.7(7)
C24 C25 C28 123.5(7)
C27 C26 C25 123.1(6)
C27 C26 H26 118.4
C25 C26 H26 118.4
N2 C27 C26 124.5(7)
N2 C27 H27 117.7
C26 C27 H27 117.7
C25 C28 H28A 109.5
C25 C28 H28B 109.5
H28A C28 H28B 109.5
C25 C28 H28C 109.5
H28A C28 H28C 109.5
H28B C28 H28C 109.5
C29 N3 C33 118.5(5)
N3 C29 C30 122.8(5)
N3 C29 H29 118.6
C30 C29 H29 118.6
C31 C30 C29 117.5(5)
C31 C30 H30 121.3
C29 C30 H30 121.3
C32 C31 C30 116.4(5)
C32 C31 C34 121.5(6)
C30 C31 C34 122.0(6)
C33 C32 C31 122.0(6)
C33 C32 H32 119(5)
C31 C32 H32 119(5)
N3 C33 C32 122.7(6)
N3 C33 H33 118.6
C32 C33 H33 118.6
C31 C34 H34A 109.5
C31 C34 H34B 109.5
H34A C34 H34B 109.5
C31 C34 H34C 109.5
H34A C34 H34C 109.5
H34B C34 H34C 109.5
C39 N4 C35 117.5(5)
N4 C35 C36 124.2(5)
N4 C35 H35 117.9
C36 C35 H35 117.9
C35 C36 C37 117.4(5)
C35 C36 H36 121.3
C37 C36 H36 121.3
C38 C37 C36 115.0(5)
C38 C37 C40 122.6(6)
C36 C37 C40 122.4(6)
C39 C38 C37 121.6(5)
C39 C38 H38 119.2
C37 C38 H38 119.2
N4 C39 C38 124.4(5)
N4 C39 H39 117.8
C38 C39 H39 117.8
C37 C40 H40A 109.5
C37 C40 H40B 109.5
H40A C40 H40B 109.5
C37 C40 H40C 109.5
H40A C40 H40C 109.5
H40B C40 H40C 109.5

loop_
_geom_bond_atom_site_label_1
_geom_bond_atom_site_label_2
_geom_bond_site_symmetry_2
_geom_bond_distance
_geom_bond_publ_flag
O1 C8 . 1.192(6) yes
O2 C8 . 1.292(6) yes
O2 H2O . 0.8200 ?
O3 C7 . 1.197(6) yes
O4 C7 . 1.294(7) yes
O4 H4O . 0.8200 ?
C1 C6 . 1.372(6) yes
C1 C2 . 1.387(6) yes
C1 H1 . 0.9300 ?
C2 C3 . 1.387(7) yes
C2 C8 . 1.482(7) yes
C3 C4 . 1.362(7) yes
C3 H3 . 0.9300 ?
C4 C5 . 1.354(7) yes
C4 H4 . 0.9300 ?
C5 C6 . 1.381(7) yes
C5 H5 . 0.9300 ?
C6 C7 . 1.466(7) yes
O5 C16 . 1.194(6) ?
O6 C16 . 1.289(6) ?
O6 H6O . 0.8200 ?
O7 C15 . 1.203(6) ?
O8 C15 . 1.291(6) ?
O8 H8O . 0.8200 ?
C9 C14 . 1.376(6) ?
C9 C10 . 1.378(6) ?
C9 H9 . 0.9300 ?
C10 C11 . 1.383(7) ?
C10 C16 . 1.494(7) ?
C11 C12 . 1.352(7) ?
C11 H11 . 0.9300 ?
C12 C13 . 1.369(7) ?
C12 H12 . 0.9300 ?
C13 C14 . 1.390(7) ?
C13 H13 . 0.9300 ?
C14 C15 . 1.476(7) ?
N1 C17 . 1.306(6) yes
N1 C21 . 1.308(7) yes
C17 C18 . 1.402(8) yes
C17 H17 . 0.9300 ?
C18 C19 . 1.387(9) yes
C18 H18 . 0.9300 ?
C19 C20 . 1.356(8) yes
C19 C22 . 1.481(8) yes
C20 C21 . 1.322(8) yes
C20 H20 . 0.9300 ?
C21 H21 . 0.9300 ?
C22 H22A . 0.9600 ?
C22 H22B . 0.9600 ?
C22 H22C . 0.9600 ?
N2 C27 . 1.255(8) ?
N2 C23 . 1.262(8) ?
C23 C24 . 1.433(10) ?
C23 H23 . 0.9300 ?
C24 C25 . 1.436(10) ?
C24 H24 . 0.9300 ?
C25 C26 . 1.330(8) ?
C25 C28 . 1.497(8) ?
C26 C27 . 1.308(8) ?
C26 H26 . 0.9300 ?
C27 H27 . 0.9300 ?
C28 H28A . 0.9600 ?
C28 H28B . 0.9600 ?
C28 H28C . 0.9600 ?
N3 C29 . 1.291(7) ?
N3 C33 . 1.299(8) ?
C29 C30 . 1.408(9) ?
C29 H29 . 0.9300 ?
C30 C31 . 1.380(9) ?
C30 H30 . 0.9300 ?
C31 C32 . 1.353(8) ?
C31 C34 . 1.504(9) ?
C32 C33 . 1.326(8) ?
C32 H32 . 0.93(8) ?
C33 H33 . 0.9300 ?
C34 H34A . 0.9600 ?
C34 H34B . 0.9600 ?
C34 H34C . 0.9600 ?
N4 C39 . 1.273(7) ?
N4 C35 . 1.284(7) ?
C35 C36 . 1.390(8) ?
C35 H35 . 0.9300 ?
C36 C37 . 1.415(9) ?
C36 H36 . 0.9300 ?
C37 C38 . 1.350(8) ?
C37 C40 . 1.490(8) ?
C38 C39 . 1.343(8) ?
C38 H38 . 0.9300 ?
C39 H39 . 0.9300 ?
C40 H40A . 0.9600 ?
C40 H40B . 0.9600 ?
C40 H40C . 0.9600 ?

loop_
_geom_hbond_atom_site_label_D
_geom_hbond_atom_site_label_H
_geom_hbond_atom_site_label_A
_geom_hbond_site_symmetry_A
_geom_hbond_distance_DH
_geom_hbond_distance_HA
_geom_hbond_distance_DA
_geom_hbond_angle_DHA
_geom_hbond_publ_flag
O2 H2O N1 . 0.82 1.83 2.652(6) 177 yes
O4 H4O N2 . 0.82 1.84 2.657(6) 172 yes
O6 H6O N3 . 0.82 1.83 2.648(6) 175 yes
O8 H8O N4 . 0.82 1.82 2.642(6) 176 yes
C17 H17 O1 . 0.93 2.41 3.093(7) 130 yes
C21 H21 O1 1_655 0.93 2.48 3.258(7) 141 yes
C23 H23 O3 . 0.93 2.48 3.139(8) 128 yes
C27 H27 O3 1_655 0.93 2.59 3.375(9) 142 yes
C29 H29 O5 . 0.93 2.50 3.171(8) 129 yes
C35 H35 O7 . 0.93 2.47 3.138(7) 129 yes
C39 H39 O7 1_455 0.93 2.41 3.221(8) 146 yes

loop_
_geom_torsion_atom_site_label_1
_geom_torsion_atom_site_label_2
_geom_torsion_atom_site_label_3
_geom_torsion_atom_site_label_4
_geom_torsion
C6 C1 C2 C3 1.6(6)
C6 C1 C2 C8 -177.6(4)
C1 C2 C3 C4 0.1(7)
C8 C2 C3 C4 179.3(5)
C2 C3 C4 C5 -0.9(8)
C3 C4 C5 C6 -0.1(8)
C2 C1 C6 C5 -2.5(6)
C2 C1 C6 C7 177.8(4)
C4 C5 C6 C1 1.8(7)
C4 C5 C6 C7 -178.5(5)
C1 C6 C7 O3 -179.2(5)
C5 C6 C7 O3 1.1(7)
C1 C6 C7 O4 -0.3(6)
C5 C6 C7 O4 180.0(4)
C1 C2 C8 O1 177.3(5)
C3 C2 C8 O1 -1.9(8)
C1 C2 C8 O2 -1.5(7)
C3 C2 C8 O2 179.3(4)
C14 C9 C10 C11 1.2(7)
C14 C9 C10 C16 -178.8(4)
C9 C10 C11 C12 -1.9(7)
C16 C10 C11 C12 178.1(5)
C10 C11 C12 C13 1.4(8)
C11 C12 C13 C14 -0.2(8)
C10 C9 C14 C13 -0.1(7)
C10 C9 C14 C15 -177.7(4)
C12 C13 C14 C9 -0.4(7)
C12 C13 C14 C15 177.3(5)
C9 C14 C15 O7 168.6(5)
C13 C14 C15 O7 -9.1(8)
C9 C14 C15 O8 -11.6(7)
C13 C14 C15 O8 170.7(4)
C9 C10 C16 O5 175.8(5)
C11 C10 C16 O5 -4.1(8)
C9 C10 C16 O6 -5.7(7)
C11 C10 C16 O6 174.3(4)
C21 N1 C17 C18 -0.3(8)
N1 C17 C18 C19 0.2(9)
C17 C18 C19 C20 0.1(8)
C17 C18 C19 C22 180.0(5)
C18 C19 C20 C21 -0.5(8)
C22 C19 C20 C21 179.7(5)
C17 N1 C21 C20 0.0(8)
C19 C20 C21 N1 0.4(9)
C27 N2 C23 C24 2.1(9)
N2 C23 C24 C25 -0.9(9)
C23 C24 C25 C26 -0.9(8)
C23 C24 C25 C28 179.7(6)
C24 C25 C26 C27 1.6(9)
C28 C25 C26 C27 -179.0(7)
C23 N2 C27 C26 -1.5(11)
C25 C26 C27 N2 -0.5(11)
C33 N3 C29 C30 0.3(9)
N3 C29 C30 C31 0.7(9)
C29 C30 C31 C32 -1.4(8)
C29 C30 C31 C34 179.6(6)
C30 C31 C32 C33 1.2(9)
C34 C31 C32 C33 -179.7(6)
C29 N3 C33 C32 -0.5(9)
C31 C32 C33 N3 -0.3(10)
C39 N4 C35 C36 0.8(8)
N4 C35 C36 C37 0.2(8)
C35 C36 C37 C38 -1.0(7)
C35 C36 C37 C40 -179.7(5)
C36 C37 C38 C39 1.1(7)
C40 C37 C38 C39 179.7(5)
C35 N4 C39 C38 -0.8(9)
C37 C38 C39 N4 -0.2(9)

loop_
_cod_related_entry_id
_cod_related_entry_database
_cod_related_entry_code
1 ChemSpider 28572827
